data_4340571
loop_
_publ_author_name
'Pandey, Souvik'
'L\"onnecke, Peter'
'Hey-Hawkins, Evamarie'

_publ_section_title
;
 Cross-dehydrocoupling: A Novel Synthetic Route to P-B-P-B Chains.
;
_journal_issue 16
_journal_name_full 'Inorganic chemistry'
_journal_page_first 8242
_journal_page_last 8249
_journal_paper_doi 10.1021/ic500316w
_journal_volume 53
_journal_year 2014
_chemical_formula_sum 'C14 H22 B Fe P'
_chemical_formula_weight 287.95
_chemical_name_systematic
;
 ?
;
_space_group_IT_number 62
_symmetry_cell_setting orthorhombic
_symmetry_space_group_name_Hall '-P 2ac 2n'
_symmetry_space_group_name_H-M 'P n m a'
_atom_sites_solution_hydrogens geom
_atom_sites_solution_primary direct
_atom_sites_solution_secondary difmap
_audit_conform_dict_location ftp://ftp.iucr.org/pub/cif_core.dic
_audit_conform_dict_name cif_core.dic
_audit_conform_dict_version 2.4
_audit_creation_date 2011-08-04T17:35:45-00:00
_audit_creation_method 'WinGX routine CIF_UPDATE'
_cell_angle_alpha 90
_cell_angle_beta 90
_cell_angle_gamma 90
_cell_formula_units_Z 4
_cell_length_a 12.90330(10)
_cell_length_b 10.85950(10)
_cell_length_c 10.63210(10)
_cell_measurement_reflns_used 15524
_cell_measurement_temperature 130(2)
_cell_measurement_theta_max 32.5258
_cell_measurement_theta_min 3.1054
_cell_volume 1489.81(2)
_computing_cell_refinement
;
        CrysAlisPro, Agilent Technologies,
        Version 1.171.35.11 (release 16-05-2011 CrysAlis171 .NET)
        (compiled May 16 2011,17:55:39)
;
_computing_data_collection
;
        CrysAlisPro, Agilent Technologies,
        Version 1.171.35.11 (release 16-05-2011 CrysAlis171 .NET)
        (compiled May 16 2011,17:55:39)
;
_computing_data_reduction
;
        CrysAlisPro, Agilent Technologies,
        Version 1.171.35.11 (release 16-05-2011 CrysAlis171 .NET)
        (compiled May 16 2011,17:55:39)
;
_computing_molecular_graphics
;
 ORTEP3 for Windows
 L. J. Farrugia, J. Appl. Crystallogr. 1997, 30, 565.
;
_computing_publication_material
;
 WINGX
 L.J. Farrugia,
 J. Appl. Cryst., 1999, 32, 837-838.
;
_computing_structure_refinement 'SHELXL-97 (Sheldrick, 2008)'
_computing_structure_solution
;
 SHELXS-97
 Program for Crystal Structure Analysis (Release 97-2)
 G. M. Sheldrick, Instit\"ut f\"ur Anorganische Chemie der Universit\"at,
 Tammanstrasse 4, D-3400 G\"ottingen, Germany, 1998.
;
_diffrn_ambient_temperature 130(2)
_diffrn_detector_area_resol_mean 16.356
_diffrn_measured_fraction_theta_full 0.999
_diffrn_measured_fraction_theta_max 0.999
_diffrn_measurement_device_type 'Xcalibur, Sapphire3, Gemini'
_diffrn_measurement_method '\w scans'
_diffrn_orient_matrix_UB_11 -0.012309
_diffrn_orient_matrix_UB_12 -0.0554841
_diffrn_orient_matrix_UB_13 -0.0331968
_diffrn_orient_matrix_UB_21 0.0516698
_diffrn_orient_matrix_UB_22 -0.0030797
_diffrn_orient_matrix_UB_23 -0.0220986
_diffrn_orient_matrix_UB_31 0.0141714
_diffrn_orient_matrix_UB_32 -0.0368915
_diffrn_orient_matrix_UB_33 0.0517393
_diffrn_radiation_monochromator graphite
_diffrn_radiation_type MoK\a
_diffrn_radiation_wavelength 0.71073
_diffrn_reflns_av_R_equivalents 0.0249
_diffrn_reflns_av_unetI/netI 0.0087
_diffrn_reflns_limit_h_max 18
_diffrn_reflns_limit_h_min -18
_diffrn_reflns_limit_k_max 15
_diffrn_reflns_limit_k_min -15
_diffrn_reflns_limit_l_max 15
_diffrn_reflns_limit_l_min -15
_diffrn_reflns_number 38255
_diffrn_reflns_theta_full 30.5
_diffrn_reflns_theta_max 30.5
_diffrn_reflns_theta_min 3.11
_exptl_absorpt_coefficient_mu 1.096
_exptl_absorpt_correction_T_max 1
_exptl_absorpt_correction_T_min 0.88678
_exptl_absorpt_correction_type multi-scan
_exptl_absorpt_process_details
;
        CrysAlisPro, Agilent Technologies,
        Version 1.171.35.11 (release 16-05-2011 CrysAlis171 .NET)
        (compiled May 16 2011,17:55:39)
        Empirical absorption correction using spherical harmonics,
 implemented in SCALE3 ABSPACK scaling algorithm.
;
_exptl_crystal_colour orange
_exptl_crystal_density_diffrn 1.284
_exptl_crystal_density_method 'not measured'
_exptl_crystal_description rods
_exptl_crystal_F_000 608
_exptl_crystal_size_max 0.4
_exptl_crystal_size_mid 0.3
_exptl_crystal_size_min 0.3
_refine_diff_density_max 1.189
_refine_diff_density_min -1.057
_refine_diff_density_rms 0.075
_refine_ls_extinction_method none
_refine_ls_goodness_of_fit_ref 1.06
_refine_ls_hydrogen_treatment mixed
_refine_ls_matrix_type full
_refine_ls_number_parameters 128
_refine_ls_number_reflns 2384
_refine_ls_number_restraints 12
_refine_ls_restrained_S_all 1.07
_refine_ls_R_factor_all 0.0441
_refine_ls_R_factor_gt 0.0424
_refine_ls_shift/su_max 0
_refine_ls_shift/su_mean 0
_refine_ls_structure_factor_coef Fsqd
_refine_ls_weighting_details 'calc w=1/[\s^2^(Fo^2^)+(0.0519P)^2^+1.8793P] where P=(Fo^2^+2Fc^2^)/3'
_refine_ls_weighting_scheme calc
_refine_ls_wR_factor_gt 0.1085
_refine_ls_wR_factor_ref 0.1097
_reflns_number_gt 2262
_reflns_number_total 2384
_reflns_threshold_expression >2\s(I)
_cod_data_source_file ic500316w_si_002.cif
_cod_data_source_block compound_2_x1353fin
_cod_depositor_comments
;
The following automatic conversions were performed:

'_symmetry_cell_setting' value 'Orthorhombic' changed to
'orthorhombic' according to
/usr/data/users/saulius/crontab/automatic-downloads/rss-feeds/ACS/lib/dictionaries/cif_core.dic
dictionary named 'cif_core.dic' version 2.4.2 from 2011-04-26.

Automatic conversion script
Id: cif_fix_values 2281 2013-09-26 08:29:07Z andrius 

 Adding full bibliography for 4340569--4340577.cif.
;
_cod_original_sg_symbol_H-M Pnma
_cod_database_code 4340571

loop_
_symmetry_equiv_pos_as_xyz
'x, y, z'
'-x+1/2, -y, z+1/2'
'-x, y+1/2, -z'
'x+1/2, -y+1/2, -z+1/2'
'-x, -y, -z'
'x-1/2, y, -z-1/2'
'x, -y-1/2, z'
'-x-1/2, y-1/2, z-1/2'

loop_
_atom_site_label
_atom_site_type_symbol
_atom_site_fract_x
_atom_site_fract_y
_atom_site_fract_z
_atom_site_U_iso_or_equiv
_atom_site_adp_type
_atom_site_occupancy
_atom_site_symmetry_multiplicity
_atom_site_calc_flag
_atom_site_refinement_flags
Fe1 Fe 0.23484(3) 0.25 0.31751(3) 0.01923(12) Uani 1 2 d S
P1 P 0.07726(7) 0.22500(6) 0.56939(9) 0.0229(2) Uani 0.5 1 d P
C1 C 0.20417(19) 0.25 0.5046(2) 0.0271(5) Uani 1 2 d S
C2 C 0.26397(14) 0.14355(19) 0.47097(17) 0.0269(4) Uani 1 1 d .
C3 C 0.35869(13) 0.18456(17) 0.41800(17) 0.0261(3) Uani 1 1 d .
C4 C 0.0959(2) 0.25 0.2263(3) 0.0381(7) Uani 1 2 d S
C5 C 0.15443(19) 0.1442(2) 0.1922(2) 0.0382(5) Uani 1 1 d .
C6 C 0.24858(19) 0.1846(2) 0.13766(19) 0.0365(5) Uani 1 1 d .
C7 C 0.0867(2) 0.25 0.7399(3) 0.0424(8) Uani 1 2 d SD
C8 C 0.1594(4) 0.1415(4) 0.7730(7) 0.0563(10) Uiso 0.5 1 d PD
H8A H 0.2278 0.1558 0.7359 0.084 Uiso 0.5 1 calc PR
H8B H 0.1304 0.0648 0.7396 0.084 Uiso 0.5 1 calc PR
H8C H 0.1659 0.135 0.8646 0.084 Uiso 0.5 1 calc PR
C9 C -0.0239(4) 0.2234(5) 0.7862(6) 0.079(2) Uiso 0.5 1 d PD
H9A H -0.0246 0.221 0.8784 0.118 Uiso 0.5 1 calc PR
H9B H -0.047 0.1437 0.7531 0.118 Uiso 0.5 1 calc PR
H9C H -0.0707 0.2884 0.7567 0.118 Uiso 0.5 1 calc PR
C10 C 0.1282(4) 0.3708(4) 0.7938(6) 0.0563(10) Uiso 0.5 1 d PD
H10A H 0.1143 0.3738 0.8844 0.084 Uiso 0.5 1 calc PR
H10B H 0.0939 0.4402 0.7523 0.084 Uiso 0.5 1 calc PR
H10C H 0.2031 0.3757 0.7793 0.084 Uiso 0.5 1 calc PR
B1 B 0.0056(4) 0.0749(4) 0.5266(5) 0.0366(10) Uani 0.5 1 d PD
H1X H -0.001(4) 0.069(5) 0.423(3) 0.044(15) Uiso 0.5 1 d PD
H2X H -0.072(3) 0.080(6) 0.572(4) 0.060(18) Uiso 0.5 1 d PD
H3X H 0.051(4) -0.002(5) 0.566(4) 0.07(2) Uiso 0.5 1 d PD
H1P H 0.034(3) 0.328(4) 0.528(4) 0.019(10) Uiso 0.5 1 d P
H2 H 0.2431(19) 0.062(3) 0.480(3) 0.037(7) Uiso 1 1 d .
H3 H 0.409(2) 0.134(3) 0.383(3) 0.040(7) Uiso 1 1 d .
H4 H 0.040(4) 0.25 0.260(4) 0.044(11) Uiso 1 2 d S
H5 H 0.136(2) 0.062(3) 0.209(3) 0.048(8) Uiso 1 1 d .
H6 H 0.301(3) 0.134(3) 0.108(3) 0.056(9) Uiso 1 1 d .

loop_
_atom_site_aniso_label
_atom_site_aniso_U_11
_atom_site_aniso_U_22
_atom_site_aniso_U_33
_atom_site_aniso_U_23
_atom_site_aniso_U_13
_atom_site_aniso_U_12
Fe1 0.02076(18) 0.02014(18) 0.01680(18) 0 -0.00083(11) 0
P1 0.0218(3) 0.0180(6) 0.0288(4) 0.0019(3) 0.0061(3) 0.0010(3)
C1 0.0207(10) 0.0444(14) 0.0161(10) 0 0.0002(8) 0
C2 0.0253(8) 0.0305(9) 0.0248(8) 0.0089(7) -0.0030(6) -0.0013(6)
C3 0.0211(7) 0.0297(9) 0.0275(8) 0.0018(7) -0.0008(6) 0.0040(6)
C4 0.0279(13) 0.059(2) 0.0271(13) 0 -0.0103(11) 0
C5 0.0460(12) 0.0386(11) 0.0298(9) -0.0064(8) -0.0102(8) -0.0118(9)
C6 0.0465(11) 0.0413(12) 0.0216(8) -0.0087(8) -0.0007(8) 0.0024(9)
C7 0.070(2) 0.0294(13) 0.0279(13) 0 0.0201(14) 0
B1 0.0281(19) 0.0268(18) 0.055(3) 0.0030(19) -0.0043(19) -0.0069(16)

loop_
_atom_type_symbol
_atom_type_description
_atom_type_scat_dispersion_real
_atom_type_scat_dispersion_imag
_atom_type_scat_source
Fe Fe 0.3463 0.8444 'International Tables Vol C Tables 4.2.6.8 and 6.1.1.4'
P P 0.1023 0.0942 'International Tables Vol C Tables 4.2.6.8 and 6.1.1.4'
C C 0.0033 0.0016 'International Tables Vol C Tables 4.2.6.8 and 6.1.1.4'
B B 0.0013 0.0007 'International Tables Vol C Tables 4.2.6.8 and 6.1.1.4'
H H 0 0 'International Tables Vol C Tables 4.2.6.8 and 6.1.1.4'

loop_
_geom_angle_atom_site_label_1
_geom_angle_atom_site_label_2
_geom_angle_atom_site_label_3
_geom_angle
_geom_angle_site_symmetry_1
_geom_angle_site_symmetry_3
C1 Fe1 C2 41.37(7) . 7_565
C1 Fe1 C2 41.37(7) . .
C2 Fe1 C2 69.25(12) 7_565 .
C1 Fe1 C4 107.17(12) . .
C2 Fe1 C4 122.96(9) 7_565 .
C2 Fe1 C4 122.96(9) . .
C1 Fe1 C5 122.73(9) . .
C2 Fe1 C5 159.48(9) 7_565 .
C2 Fe1 C5 107.30(9) . .
C4 Fe1 C5 40.78(9) . .
C1 Fe1 C5 122.73(9) . 7_565
C2 Fe1 C5 107.30(9) 7_565 7_565
C2 Fe1 C5 159.48(9) . 7_565
C4 Fe1 C5 40.78(9) . 7_565
C5 Fe1 C5 68.46(14) . 7_565
C1 Fe1 C6 158.88(7) . .
C2 Fe1 C6 158.44(9) 7_565 .
C2 Fe1 C6 122.40(9) . .
C4 Fe1 C6 68.39(11) . .
C5 Fe1 C6 40.50(9) . .
C5 Fe1 C6 68.28(10) 7_565 .
C1 Fe1 C6 158.88(7) . 7_565
C2 Fe1 C6 122.40(9) 7_565 7_565
C2 Fe1 C6 158.44(9) . 7_565
C4 Fe1 C6 68.39(11) . 7_565
C5 Fe1 C6 68.28(10) . 7_565
C5 Fe1 C6 40.50(9) 7_565 7_565
C6 Fe1 C6 40.60(14) . 7_565
C1 Fe1 C3 68.95(8) . 7_565
C2 Fe1 C3 40.62(7) 7_565 7_565
C2 Fe1 C3 68.59(8) . 7_565
C4 Fe1 C3 159.05(6) . 7_565
C5 Fe1 C3 158.62(9) . 7_565
C5 Fe1 C3 122.76(9) 7_565 7_565
C6 Fe1 C3 122.66(9) . 7_565
C6 Fe1 C3 107.40(9) 7_565 7_565
C1 Fe1 C3 68.95(8) . .
C2 Fe1 C3 68.59(8) 7_565 .
C2 Fe1 C3 40.62(7) . .
C4 Fe1 C3 159.05(6) . .
C5 Fe1 C3 122.76(9) . .
C5 Fe1 C3 158.62(9) 7_565 .
C6 Fe1 C3 107.40(9) . .
C6 Fe1 C3 122.66(9) 7_565 .
C3 Fe1 C3 40.58(11) 7_565 .
P1 P1 C1 81.31(3) 7_565 .
P1 P1 C7 81.50(3) 7_565 .
C1 P1 C7 107.18(13) . .
P1 P1 B1 147.69(15) 7_565 .
C1 P1 B1 118.32(17) . .
C7 P1 B1 112.92(18) . .
P1 P1 B1 25.38(12) 7_565 7_565
C1 P1 B1 98.14(13) . 7_565
C7 P1 B1 94.51(15) . 7_565
B1 P1 B1 122.3(3) . 7_565
P1 P1 H1P 32.5(18) 7_565 .
C1 P1 H1P 97.5(19) . .
C7 P1 H1P 103.3(18) . .
B1 P1 H1P 115.6(18) . .
B1 P1 H1P 9.1(18) 7_565 .
C2 C1 C2 107.3(2) . 7_565
C2 C1 P1 117.62(10) . .
C2 C1 P1 134.99(12) 7_565 .
C2 C1 P1 134.99(12) . 7_565
C2 C1 P1 117.62(10) 7_565 7_565
P1 C1 P1 17.38(5) . 7_565
C2 C1 Fe1 69.57(12) . .
C2 C1 Fe1 69.57(12) 7_565 .
P1 C1 Fe1 123.64(13) . .
P1 C1 Fe1 123.64(13) 7_565 .
C3 C2 C1 108.02(17) . .
C3 C2 Fe1 70.26(10) . .
C1 C2 Fe1 69.05(12) . .
C3 C2 H2 126.1(16) . .
C1 C2 H2 125.8(16) . .
Fe1 C2 H2 125.0(17) . .
C2 C3 C3 108.31(11) . 7_565
C2 C3 Fe1 69.13(10) . .
C3 C3 Fe1 69.71(5) 7_565 .
C2 C3 H3 125.0(17) . .
C3 C3 H3 126.4(17) 7_565 .
Fe1 C3 H3 122.7(17) . .
C5 C4 C5 107.8(3) . 7_565
C5 C4 Fe1 69.78(14) . .
C5 C4 Fe1 69.78(14) 7_565 .
C5 C4 H4 126.09(15) . .
C5 C4 H4 126.09(15) 7_565 .
Fe1 C4 H4 125(3) . .
C6 C5 C4 108.0(2) . .
C6 C5 Fe1 69.94(12) . .
C4 C5 Fe1 69.44(14) . .
C6 C5 H5 126.0(19) . .
C4 C5 H5 125.8(19) . .
Fe1 C5 H5 122.7(18) . .
C5 C6 C6 108.05(14) . 7_565
C5 C6 Fe1 69.56(12) . .
C6 C6 Fe1 69.70(7) 7_565 .
C5 C6 H6 126(2) . .
C6 C6 H6 126(2) 7_565 .
Fe1 C6 H6 126.0(19) . .
C10 C7 C10 118.2(6) . 7_565
C10 C7 C9 111.5(2) . .
C10 C7 C9 92.5(3) 7_565 .
C10 C7 C9 92.5(3) . 7_565
C10 C7 C9 111.5(2) 7_565 7_565
C9 C7 C9 21.7(4) . 7_565
C10 C7 C8 17.9(3) . 7_565
C10 C7 C8 110.9(2) 7_565 7_565
C9 C7 C8 129.3(4) . 7_565
C9 C7 C8 110.3(2) 7_565 7_565
C10 C7 C8 110.9(2) . .
C10 C7 C8 17.9(3) 7_565 .
C9 C7 C8 110.3(2) . .
C9 C7 C8 129.3(4) 7_565 .
C8 C7 C8 99.3(4) 7_565 .
C10 C7 P1 121.4(3) . .
C10 C7 P1 105.5(3) 7_565 .
C9 C7 P1 103.1(3) . .
C9 C7 P1 106.4(3) 7_565 .
C8 C7 P1 112.2(3) 7_565 .
C8 C7 P1 98.8(3) . .
C10 C7 P1 105.5(3) . 7_565
C10 C7 P1 121.4(3) 7_565 7_565
C9 C7 P1 106.4(3) . 7_565
C9 C7 P1 103.1(3) 7_565 7_565
C8 C7 P1 98.8(3) 7_565 7_565
C8 C7 P1 112.2(3) . 7_565
P1 C7 P1 17.00(5) . 7_565
C7 C8 H8A 109.5 . .
C7 C8 H8B 109.5 . .
H8A C8 H8B 109.5 . .
C7 C8 H8C 109.5 . .
H8A C8 H8C 109.5 . .
H8B C8 H8C 109.5 . .
C7 C9 H9A 109.5 . .
C7 C9 H9B 109.5 . .
H9A C9 H9B 109.5 . .
C7 C9 H9C 109.5 . .
H9A C9 H9C 109.5 . .
H9B C9 H9C 109.5 . .
C7 C10 H10A 109.5 . .
C7 C10 H10B 109.5 . .
H10A C10 H10B 109.5 . .
C7 C10 H10C 109.5 . .
H10A C10 H10C 109.5 . .
H10B C10 H10C 109.5 . .
B1 B1 P1 155.9(5) 5_556 .
B1 B1 P1 160.8(4) 5_556 7_565
P1 B1 P1 6.93(4) . 7_565
B1 B1 H1X 67(3) 5_556 .
P1 B1 H1X 109(3) . .
P1 B1 H1X 106(3) 7_565 .
B1 B1 H2X 97(3) 5_556 .
P1 B1 H2X 107(3) . .
P1 B1 H2X 103(3) 7_565 .
H1X B1 H2X 111(2) . .
B1 B1 H3X 57(3) 5_556 .
P1 B1 H3X 107(4) . .
P1 B1 H3X 114(4) 7_565 .
H1X B1 H3X 112(2) . .
H2X B1 H3X 111(2) . .

loop_
_geom_bond_atom_site_label_1
_geom_bond_atom_site_label_2
_geom_bond_distance
_geom_bond_site_symmetry_2
Fe1 C1 2.028(2) .
Fe1 C2 2.0346(18) 7_565
Fe1 C2 2.0346(18) .
Fe1 C4 2.038(3) .
Fe1 C5 2.043(2) .
Fe1 C5 2.043(2) 7_565
Fe1 C6 2.048(2) .
Fe1 C6 2.048(2) 7_565
Fe1 C3 2.0495(17) 7_565
Fe1 C3 2.0495(17) .
P1 P1 0.5430(14) 7_565
P1 C1 1.797(3) .
P1 C7 1.837(3) .
P1 B1 1.928(5) .
P1 B1 2.405(5) 7_565
P1 H1P 1.32(4) .
C1 C2 1.435(2) .
C1 C2 1.435(2) 7_565
C1 P1 1.797(3) 7_565
C2 C3 1.418(2) .
C2 H2 0.93(3) .
C3 C3 1.421(4) 7_565
C3 H3 0.93(3) .
C4 C5 1.422(3) .
C4 C5 1.422(3) 7_565
C4 H4 0.81(4) .
C5 C6 1.416(3) .
C5 H5 0.93(3) .
C6 C6 1.421(5) 7_565
C6 H6 0.93(3) .
C7 C10 1.528(4) .
C7 C10 1.528(4) 7_565
C7 C9 1.538(4) .
C7 C9 1.538(4) 7_565
C7 C8 1.547(4) 7_565
C7 C8 1.547(4) .
C7 P1 1.837(3) 7_565
C8 H8A 0.98 .
C8 H8B 0.98 .
C8 H8C 0.98 .
C9 H9A 0.98 .
C9 H9B 0.98 .
C9 H9C 0.98 .
C10 H10A 0.98 .
C10 H10B 0.98 .
C10 H10C 0.98 .
B1 B1 1.729(10) 5_556
B1 P1 2.405(5) 7_565
B1 H1X 1.10(3) .
B1 H2X 1.11(3) .
B1 H3X 1.11(3) .
